data_7063331
loop_
_publ_author_name
'Yang, Jing'
'Hu, Xing-Mei'
'Zhao, Ke-Hua'
'Huang, Kun'
'Yan, Sheng-Jiao'

_publ_section_title
;
 Cu(ii)-catalyzed annulation of \a,\b-unsaturated ketoxime acetates with
 3-formylchromones for the synthesis of functionalized 2,4-diarylpyridines
;
_journal_issue 26
_journal_name_full 'New Journal of Chemistry'
_journal_page_first 11682
_journal_page_last 11687
_journal_paper_doi 10.1039/D4NJ01648C
_journal_volume 48
_journal_year 2024
_chemical_formula_moiety 'C27 H22 Br N O2'
_chemical_formula_sum 'C27 H22 Br N O2'
_chemical_formula_weight 472.36
_space_group_crystal_system triclinic
_space_group_IT_number 2
_space_group_name_Hall '-P 1'
_space_group_name_H-M_alt 'P -1'
_atom_sites_solution_hydrogens geom
_atom_sites_solution_primary dual
_audit_creation_date 2022-08-10
_audit_creation_method
;
FinalCif V88 by Daniel Kratzert, Freiburg 2022,
https://github.com/dkratzert/FinalCif
;
_audit_update_record
;
2023-06-28 deposited with the CCDC.	2024-06-06 downloaded from the CCDC.
;
_cell_angle_alpha 110.335(2)
_cell_angle_beta 99.439(2)
_cell_angle_gamma 92.472(2)
_cell_formula_units_Z 2
_cell_length_a 9.2238(5)
_cell_length_b 10.8056(5)
_cell_length_c 12.0232(7)
_cell_measurement_reflns_used 4700
_cell_measurement_temperature 150.00
_cell_measurement_theta_max 27.96
_cell_measurement_theta_min 2.25
_cell_volume 1101.93(10)
_computing_cell_refinement 'SAINT V8.38A (Bruker AXS Inc., 2017)'
_computing_data_collection 'Bruker APEX4'
_computing_data_reduction 'SAINT V8.38A (Bruker AXS Inc., 2017)'
_computing_molecular_graphics 'Olex2 1.5 (Dolomanov et al., 2009)'
_computing_publication_material 'Olex2 1.5 (Dolomanov et al., 2009)'
_computing_structure_refinement 'SHELXL 2018/3 (Sheldrick, 2015)'
_computing_structure_solution 'SHELXT 2018/2 (Sheldrick, 2018)'
_diffrn_ambient_environment N~2~
_diffrn_ambient_temperature 150.00
_diffrn_detector CPAD
_diffrn_detector_area_resol_mean 7.41
_diffrn_detector_type 'Bruker PHOTON II'
_diffrn_measured_fraction_theta_full 0.998
_diffrn_measured_fraction_theta_max 0.995
_diffrn_measurement_device 'three-circle diffractometer'
_diffrn_measurement_device_type 'Bruker D8 VENTURE dual wavelength Mo/Cu'
_diffrn_measurement_method '\w and \f scans'
_diffrn_measurement_specimen_support 'MiTeGen micromount'
_diffrn_radiation_monochromator 'mirror optics'
_diffrn_radiation_probe x-ray
_diffrn_radiation_type MoK\a
_diffrn_radiation_wavelength 0.71073
_diffrn_reflns_av_R_equivalents 0.0604
_diffrn_reflns_av_unetI/netI 0.0597
_diffrn_reflns_Laue_measured_fraction_full 0.998
_diffrn_reflns_Laue_measured_fraction_max 0.995
_diffrn_reflns_limit_h_max 12
_diffrn_reflns_limit_h_min -12
_diffrn_reflns_limit_k_max 13
_diffrn_reflns_limit_k_min -14
_diffrn_reflns_limit_l_max 16
_diffrn_reflns_limit_l_min -16
_diffrn_reflns_number 19730
_diffrn_reflns_point_group_measured_fraction_full 0.998
_diffrn_reflns_point_group_measured_fraction_max 0.995
_diffrn_reflns_theta_full 25.242
_diffrn_reflns_theta_max 28.342
_diffrn_reflns_theta_min 2.022
_diffrn_source 'microfocus sealed X-ray tube'
_diffrn_source_current 1.4
_diffrn_source_power 0.07
_diffrn_source_type 'Incoatec I\ms'
_diffrn_source_voltage 50.0
_diffrn_standards_number 0
_exptl_absorpt_coefficient_mu 1.889
_exptl_absorpt_correction_T_max 0.7457
_exptl_absorpt_correction_T_min 0.6562
_exptl_absorpt_correction_type none
_exptl_absorpt_process_details
;
SADABS-2016/2 (Bruker,2016/2) was used for absorption correction.
wR2(int) was 0.1614 before and 0.0510 after correction.
The Ratio of minimum to maximum transmission is 0.8800.
The \l/2 correction factor is Not present.
;
_exptl_crystal_colour yellow
_exptl_crystal_colour_primary yellow
_exptl_crystal_density_diffrn 1.424
_exptl_crystal_description block
_exptl_crystal_F_000 484
_exptl_crystal_size_max 0.22
_exptl_crystal_size_mid 0.14
_exptl_crystal_size_min 0.12
_refine_diff_density_max 0.252
_refine_diff_density_min -0.316
_refine_diff_density_rms 0.062
_refine_ls_extinction_method none
_refine_ls_goodness_of_fit_ref 1.002
_refine_ls_hydrogen_treatment constr
_refine_ls_matrix_type full
_refine_ls_number_parameters 283
_refine_ls_number_reflns 5483
_refine_ls_number_restraints 0
_refine_ls_restrained_S_all 1.002
_refine_ls_R_factor_all 0.0786
_refine_ls_R_factor_gt 0.0401
_refine_ls_shift/su_max 0.000
_refine_ls_shift/su_mean 0.000
_refine_ls_structure_factor_coef Fsqd
_refine_ls_weighting_details 'w=1/[\s^2^(Fo^2^)+(0.0265P)^2^+0.4218P] where P=(Fo^2^+2Fc^2^)/3'
_refine_ls_weighting_scheme calc
_refine_ls_wR_factor_gt 0.0711
_refine_ls_wR_factor_ref 0.0818
_reflns_Friedel_coverage 0.000
_reflns_number_gt 3750
_reflns_number_total 5483
_reflns_threshold_expression 'I > 2\s(I)'
_cod_data_source_file d4nj01648c2.cif
_cod_data_source_block 1
_cod_database_code 7063331
_shelx_shelxl_version_number 2018/3
_olex2_refinement_description
;
1. Fixed Uiso
 At 1.2 times of:
  All C(H) groups
 At 1.5 times of:
  All C(H,H,H) groups, All O(H) groups
2.a Ternary CH refined with riding coordinates:
 C2(H2)
2.b Aromatic/amide H refined with riding coordinates:
 C5(H5), C6(H6), C9(H9), C14(H14), C15(H15), C16(H16), C17(H17), C18(H18),
 C19(H19), C21(H21), C23(H23), C24(H24), C26(H26), C27(H27)
2.c Idealised Me refined as rotating group:
 C1(H1A,H1B,H1C), C3(H3A,H3B,H3C)
2.d Idealised tetrahedral OH refined as rotating group:
 O1(H1)
;
_olex2_submission_special_instructions 'No special instructions were received'
_shelx_space_group_comment
;
The symmetry employed for this shelxl refinement is uniquely defined
by the following loop, which should always be used as a source of
symmetry information in preference to the above space-group names.
They are only intended as comments.
;
_shelx_estimated_absorpt_t_min 0.681
_shelx_estimated_absorpt_t_max 0.805
_olex2_diffrn_ambient_temperature_device 'Oxford Cryostream 800'

loop_
_space_group_symop_operation_xyz
'x, y, z'
'-x, -y, -z'

loop_
_atom_site_label
_atom_site_type_symbol
_atom_site_fract_x
_atom_site_fract_y
_atom_site_fract_z
_atom_site_U_iso_or_equiv
_atom_site_adp_type
_atom_site_occupancy
_atom_site_site_symmetry_order
_atom_site_calc_flag
_atom_site_refinement_flags_posn
_atom_site_refinement_flags_adp
_atom_site_refinement_flags_occupancy
_atom_site_disorder_assembly
_atom_site_disorder_group
Br1 Br 0.17468(3) -0.21869(2) -0.07784(3) 0.04609(10) Uani 1 1 d . . . . .
O1 O 0.64936(18) 1.06275(14) 0.35390(16) 0.0389(4) Uani 1 1 d . . . . .
H1 H 0.562699 1.024956 0.335452 0.058 Uiso 1 1 calc R U . . .
O2 O 0.44536(17) 0.86355(15) 0.27421(15) 0.0359(4) Uani 1 1 d . . . . .
N1 N 0.35236(19) 0.44916(17) 0.07518(16) 0.0274(4) Uani 1 1 d . . . . .
C1 C 1.1659(3) 0.6937(2) 0.3698(2) 0.0401(6) Uani 1 1 d . . . . .
H1A H 1.218122 0.783057 0.411758 0.060 Uiso 1 1 calc R U . . .
H1B H 1.237978 0.628894 0.352319 0.060 Uiso 1 1 calc R U . . .
H1C H 1.103656 0.673187 0.421147 0.060 Uiso 1 1 calc R U . . .
C2 C 1.0695(2) 0.6875(2) 0.2519(2) 0.0308(5) Uani 1 1 d . . . . .
H2 H 1.134232 0.716600 0.204611 0.037 Uiso 1 1 calc R U . . .
C3 C 1.0032(3) 0.5446(2) 0.1771(2) 0.0392(6) Uani 1 1 d . . . . .
H3A H 0.944599 0.511346 0.223892 0.059 Uiso 1 1 calc R U . . .
H3B H 1.083019 0.488634 0.157123 0.059 Uiso 1 1 calc R U . . .
H3C H 0.939619 0.542186 0.102491 0.059 Uiso 1 1 calc R U . . .
C4 C 0.9529(2) 0.7834(2) 0.27769(19) 0.0252(5) Uani 1 1 d . . . . .
C5 C 0.9958(3) 0.9212(2) 0.3272(2) 0.0317(5) Uani 1 1 d . . . . .
H5 H 1.097888 0.952197 0.344056 0.038 Uiso 1 1 calc R U . . .
C6 C 0.8952(3) 1.0122(2) 0.3521(2) 0.0329(5) Uani 1 1 d . . . . .
H6 H 0.928053 1.104439 0.384580 0.039 Uiso 1 1 calc R U . . .
C7 C 0.7457(3) 0.9700(2) 0.3298(2) 0.0289(5) Uani 1 1 d . . . . .
C8 C 0.6982(2) 0.83292(19) 0.28397(19) 0.0239(5) Uani 1 1 d . . . . .
C9 C 0.8048(2) 0.74295(19) 0.25742(18) 0.0238(5) Uani 1 1 d . . . . .
H9 H 0.772856 0.650531 0.224116 0.029 Uiso 1 1 calc R U . . .
C10 C 0.5425(2) 0.7864(2) 0.26494(19) 0.0262(5) Uani 1 1 d . . . . .
C11 C 0.4953(2) 0.6416(2) 0.23085(19) 0.0235(5) Uani 1 1 d . . . . .
C12 C 0.5404(2) 0.5668(2) 0.30280(19) 0.0233(4) Uani 1 1 d . . . . .
C13 C 0.6352(2) 0.6269(2) 0.42455(19) 0.0253(5) Uani 1 1 d . . . . .
C14 C 0.6096(2) 0.7492(2) 0.5051(2) 0.0289(5) Uani 1 1 d . . . . .
H14 H 0.528546 0.792747 0.482983 0.035 Uiso 1 1 calc R U . . .
C15 C 0.7011(3) 0.8072(2) 0.6167(2) 0.0338(5) Uani 1 1 d . . . . .
H15 H 0.684000 0.891094 0.670292 0.041 Uiso 1 1 calc R U . . .
C16 C 0.8174(3) 0.7438(2) 0.6506(2) 0.0362(6) Uani 1 1 d . . . . .
H16 H 0.879990 0.783858 0.727573 0.043 Uiso 1 1 calc R U . . .
C17 C 0.8431(3) 0.6216(2) 0.5723(2) 0.0380(6) Uani 1 1 d . . . . .
H17 H 0.923440 0.578110 0.595630 0.046 Uiso 1 1 calc R U . . .
C18 C 0.7518(3) 0.5630(2) 0.4601(2) 0.0323(5) Uani 1 1 d . . . . .
H18 H 0.768807 0.478621 0.407188 0.039 Uiso 1 1 calc R U . . .
C19 C 0.4891(2) 0.4326(2) 0.25605(19) 0.0253(5) Uani 1 1 d . . . . .
H19 H 0.516235 0.378475 0.302072 0.030 Uiso 1 1 calc R U . . .
C20 C 0.3987(2) 0.3767(2) 0.14303(19) 0.0246(5) Uani 1 1 d . . . . .
C21 C 0.4009(2) 0.5779(2) 0.12049(19) 0.0267(5) Uani 1 1 d . . . . .
H21 H 0.368372 0.630062 0.073809 0.032 Uiso 1 1 calc R U . . .
C22 C 0.3440(2) 0.2330(2) 0.09100(19) 0.0248(5) Uani 1 1 d . . . . .
C23 C 0.4229(3) 0.1405(2) 0.12472(19) 0.0287(5) Uani 1 1 d . . . . .
H23 H 0.512836 0.169667 0.182149 0.034 Uiso 1 1 calc R U . . .
C24 C 0.3719(3) 0.0064(2) 0.0755(2) 0.0320(5) Uani 1 1 d . . . . .
H24 H 0.426350 -0.056315 0.098582 0.038 Uiso 1 1 calc R U . . .
C25 C 0.2412(3) -0.0342(2) -0.0071(2) 0.0314(5) Uani 1 1 d . . . . .
C26 C 0.1594(3) 0.0550(2) -0.0418(2) 0.0328(5) Uani 1 1 d . . . . .
H26 H 0.068710 0.025282 -0.098226 0.039 Uiso 1 1 calc R U . . .
C27 C 0.2120(3) 0.1887(2) 0.0074(2) 0.0305(5) Uani 1 1 d . . . . .
H27 H 0.157201 0.250753 -0.016389 0.037 Uiso 1 1 calc R U . . .

loop_
_atom_site_aniso_label
_atom_site_aniso_U_11
_atom_site_aniso_U_22
_atom_site_aniso_U_33
_atom_site_aniso_U_23
_atom_site_aniso_U_13
_atom_site_aniso_U_12
Br1 0.05254(18) 0.02646(12) 0.04993(17) 0.00778(11) 0.00000(13) -0.00573(10)
O1 0.0383(10) 0.0230(8) 0.0505(11) 0.0076(7) 0.0060(9) 0.0085(7)
O2 0.0303(9) 0.0309(8) 0.0478(10) 0.0154(7) 0.0063(8) 0.0107(7)
N1 0.0249(10) 0.0298(9) 0.0272(10) 0.0103(8) 0.0043(8) 0.0018(8)
C1 0.0286(13) 0.0389(13) 0.0502(16) 0.0136(12) 0.0053(12) 0.0064(10)
C2 0.0226(12) 0.0319(11) 0.0369(14) 0.0094(10) 0.0099(10) 0.0016(9)
C3 0.0318(14) 0.0317(12) 0.0476(16) 0.0042(11) 0.0106(12) 0.0088(10)
C4 0.0253(12) 0.0264(10) 0.0258(12) 0.0109(9) 0.0070(9) 0.0012(9)
C5 0.0281(13) 0.0309(11) 0.0330(13) 0.0100(10) 0.0032(10) -0.0061(9)
C6 0.0399(14) 0.0204(10) 0.0352(13) 0.0078(9) 0.0053(11) -0.0034(9)
C7 0.0342(13) 0.0252(10) 0.0264(12) 0.0086(9) 0.0043(10) 0.0054(9)
C8 0.0261(12) 0.0238(10) 0.0240(11) 0.0106(8) 0.0065(9) 0.0034(8)
C9 0.0263(12) 0.0219(10) 0.0236(11) 0.0081(8) 0.0063(9) 0.0012(8)
C10 0.0284(12) 0.0280(11) 0.0242(12) 0.0108(9) 0.0061(9) 0.0067(9)
C11 0.0182(11) 0.0254(10) 0.0282(12) 0.0102(9) 0.0065(9) 0.0050(8)
C12 0.0174(11) 0.0275(10) 0.0264(11) 0.0098(9) 0.0077(9) 0.0037(8)
C13 0.0251(12) 0.0264(10) 0.0267(12) 0.0130(9) 0.0042(9) 0.0000(9)
C14 0.0281(13) 0.0292(11) 0.0288(12) 0.0089(9) 0.0073(10) 0.0017(9)
C15 0.0348(14) 0.0354(12) 0.0285(13) 0.0077(10) 0.0090(11) -0.0045(10)
C16 0.0345(14) 0.0454(14) 0.0257(13) 0.0140(11) -0.0006(11) -0.0108(11)
C17 0.0312(14) 0.0428(14) 0.0411(15) 0.0222(12) -0.0053(11) 0.0007(11)
C18 0.0316(13) 0.0291(11) 0.0362(14) 0.0136(10) 0.0023(11) 0.0040(9)
C19 0.0251(12) 0.0271(10) 0.0264(12) 0.0127(9) 0.0050(9) 0.0039(9)
C20 0.0216(12) 0.0262(10) 0.0266(12) 0.0088(9) 0.0075(9) 0.0035(8)
C21 0.0251(12) 0.0300(11) 0.0284(12) 0.0135(9) 0.0070(10) 0.0048(9)
C22 0.0260(12) 0.0265(11) 0.0225(11) 0.0086(9) 0.0074(10) 0.0013(9)
C23 0.0307(13) 0.0276(11) 0.0241(12) 0.0058(9) 0.0037(10) 0.0019(9)
C24 0.0383(14) 0.0268(11) 0.0313(13) 0.0105(9) 0.0071(11) 0.0061(10)
C25 0.0384(14) 0.0241(11) 0.0285(12) 0.0056(9) 0.0077(11) -0.0030(9)
C26 0.0336(14) 0.0328(12) 0.0274(13) 0.0096(10) -0.0013(10) -0.0053(10)
C27 0.0320(13) 0.0322(11) 0.0284(12) 0.0140(10) 0.0028(10) -0.0004(9)

loop_
_atom_type_symbol
_atom_type_description
_atom_type_scat_dispersion_real
_atom_type_scat_dispersion_imag
_atom_type_scat_source
C C 0.0033 0.0016 'International Tables Vol C Tables 4.2.6.8 and 6.1.1.4'
H H 0.0000 0.0000 'International Tables Vol C Tables 4.2.6.8 and 6.1.1.4'
Br Br -0.2901 2.4595 'International Tables Vol C Tables 4.2.6.8 and 6.1.1.4'
N N 0.0061 0.0033 'International Tables Vol C Tables 4.2.6.8 and 6.1.1.4'
O O 0.0106 0.0060 'International Tables Vol C Tables 4.2.6.8 and 6.1.1.4'

loop_
_geom_angle_atom_site_label_1
_geom_angle_atom_site_label_2
_geom_angle_atom_site_label_3
_geom_angle
_geom_angle_site_symmetry_1
_geom_angle_site_symmetry_3
_geom_angle_publ_flag
C7 O1 H1 109.5 . . ?
C21 N1 C20 116.75(19) . . ?
H1A C1 H1B 109.5 . . ?
H1A C1 H1C 109.5 . . ?
H1B C1 H1C 109.5 . . ?
C2 C1 H1A 109.5 . . ?
C2 C1 H1B 109.5 . . ?
C2 C1 H1C 109.5 . . ?
C1 C2 H2 107.8 . . ?
C1 C2 C3 110.3(2) . . ?
C3 C2 H2 107.8 . . ?
C4 C2 C1 110.16(18) . . ?
C4 C2 H2 107.8 . . ?
C4 C2 C3 112.89(18) . . ?
C2 C3 H3A 109.5 . . ?
C2 C3 H3B 109.5 . . ?
C2 C3 H3C 109.5 . . ?
H3A C3 H3B 109.5 . . ?
H3A C3 H3C 109.5 . . ?
H3B C3 H3C 109.5 . . ?
C5 C4 C2 119.81(19) . . ?
C9 C4 C2 123.25(18) . . ?
C9 C4 C5 116.9(2) . . ?
C4 C5 H5 118.9 . . ?
C6 C5 C4 122.2(2) . . ?
C6 C5 H5 118.9 . . ?
C5 C6 H6 119.9 . . ?
C5 C6 C7 120.22(19) . . ?
C7 C6 H6 119.9 . . ?
O1 C7 C6 118.55(19) . . ?
O1 C7 C8 122.0(2) . . ?
C6 C7 C8 119.5(2) . . ?
C7 C8 C10 120.41(19) . . ?
C9 C8 C7 118.43(19) . . ?
C9 C8 C10 121.16(18) . . ?
C4 C9 C8 122.66(18) . . ?
C4 C9 H9 118.7 . . ?
C8 C9 H9 118.7 . . ?
O2 C10 C8 121.80(19) . . ?
O2 C10 C11 118.18(19) . . ?
C8 C10 C11 120.01(18) . . ?
C12 C11 C10 124.38(19) . . ?
C21 C11 C10 117.40(19) . . ?
C21 C11 C12 118.21(19) . . ?
C11 C12 C13 122.37(18) . . ?
C19 C12 C11 116.91(19) . . ?
C19 C12 C13 120.70(19) . . ?
C14 C13 C12 120.5(2) . . ?
C18 C13 C12 120.56(19) . . ?
C18 C13 C14 118.9(2) . . ?
C13 C14 H14 119.8 . . ?
C15 C14 C13 120.4(2) . . ?
C15 C14 H14 119.8 . . ?
C14 C15 H15 119.9 . . ?
C16 C15 C14 120.3(2) . . ?
C16 C15 H15 119.9 . . ?
C15 C16 H16 120.0 . . ?
C15 C16 C17 120.0(2) . . ?
C17 C16 H16 120.0 . . ?
C16 C17 H17 120.0 . . ?
C18 C17 C16 120.1(2) . . ?
C18 C17 H17 120.0 . . ?
C13 C18 H18 119.8 . . ?
C17 C18 C13 120.3(2) . . ?
C17 C18 H18 119.8 . . ?
C12 C19 H19 119.6 . . ?
C20 C19 C12 120.7(2) . . ?
C20 C19 H19 119.6 . . ?
N1 C20 C19 122.36(19) . . ?
N1 C20 C22 116.11(19) . . ?
C19 C20 C22 121.5(2) . . ?
N1 C21 C11 125.0(2) . . ?
N1 C21 H21 117.5 . . ?
C11 C21 H21 117.5 . . ?
C23 C22 C20 121.02(19) . . ?
C27 C22 C20 120.2(2) . . ?
C27 C22 C23 118.76(19) . . ?
C22 C23 H23 119.6 . . ?
C24 C23 C22 120.9(2) . . ?
C24 C23 H23 119.6 . . ?
C23 C24 H24 120.6 . . ?
C25 C24 C23 118.9(2) . . ?
C25 C24 H24 120.6 . . ?
C24 C25 Br1 118.76(17) . . ?
C24 C25 C26 121.8(2) . . ?
C26 C25 Br1 119.46(17) . . ?
C25 C26 H26 120.6 . . ?
C25 C26 C27 118.8(2) . . ?
C27 C26 H26 120.6 . . ?
C22 C27 H27 119.6 . . ?
C26 C27 C22 120.9(2) . . ?
C26 C27 H27 119.6 . . ?

loop_
_geom_bond_atom_site_label_1
_geom_bond_atom_site_label_2
_geom_bond_distance
_geom_bond_site_symmetry_2
_geom_bond_publ_flag
Br1 C25 1.902(2) . ?
O1 H1 0.8400 . ?
O1 C7 1.356(3) . ?
O2 C10 1.242(3) . ?
N1 C20 1.349(3) . ?
N1 C21 1.331(3) . ?
C1 H1A 0.9800 . ?
C1 H1B 0.9800 . ?
C1 H1C 0.9800 . ?
C1 C2 1.523(3) . ?
C2 H2 1.0000 . ?
C2 C3 1.529(3) . ?
C2 C4 1.519(3) . ?
C3 H3A 0.9800 . ?
C3 H3B 0.9800 . ?
C3 H3C 0.9800 . ?
C4 C5 1.409(3) . ?
C4 C9 1.372(3) . ?
C5 H5 0.9500 . ?
C5 C6 1.373(3) . ?
C6 H6 0.9500 . ?
C6 C7 1.386(3) . ?
C7 C8 1.409(3) . ?
C8 C9 1.408(3) . ?
C8 C10 1.455(3) . ?
C9 H9 0.9500 . ?
C10 C11 1.497(3) . ?
C11 C12 1.404(3) . ?
C11 C21 1.389(3) . ?
C12 C13 1.483(3) . ?
C12 C19 1.390(3) . ?
C13 C14 1.398(3) . ?
C13 C18 1.391(3) . ?
C14 H14 0.9500 . ?
C14 C15 1.379(3) . ?
C15 H15 0.9500 . ?
C15 C16 1.378(3) . ?
C16 H16 0.9500 . ?
C16 C17 1.386(3) . ?
C17 H17 0.9500 . ?
C17 C18 1.385(3) . ?
C18 H18 0.9500 . ?
C19 H19 0.9500 . ?
C19 C20 1.386(3) . ?
C20 C22 1.486(3) . ?
C21 H21 0.9500 . ?
C22 C23 1.393(3) . ?
C22 C27 1.391(3) . ?
C23 H23 0.9500 . ?
C23 C24 1.388(3) . ?
C24 H24 0.9500 . ?
C24 C25 1.375(3) . ?
C25 C26 1.383(3) . ?
C26 H26 0.9500 . ?
C26 C27 1.386(3) . ?
C27 H27 0.9500 . ?

loop_
_geom_hbond_atom_site_label_D
_geom_hbond_atom_site_label_H
_geom_hbond_atom_site_label_A
_geom_hbond_distance_DH
_geom_hbond_distance_HA
_geom_hbond_distance_DA
_geom_hbond_angle_DHA
_geom_hbond_site_symmetry_A
_geom_hbond_publ_flag
O1 H1 O2 0.84 1.85 2.592(2) 145.7 . yes

loop_
_geom_torsion_atom_site_label_1
_geom_torsion_atom_site_label_2
_geom_torsion_atom_site_label_3
_geom_torsion_atom_site_label_4
_geom_torsion
_geom_torsion_site_symmetry_1
_geom_torsion_site_symmetry_2
_geom_torsion_site_symmetry_3
_geom_torsion_site_symmetry_4
_geom_torsion_publ_flag
Br1 C25 C26 C27 -177.70(17) . . . . ?
O1 C7 C8 C9 177.8(2) . . . . ?
O1 C7 C8 C10 -2.2(3) . . . . ?
O2 C10 C11 C12 -119.8(2) . . . . ?
O2 C10 C11 C21 60.2(3) . . . . ?
N1 C20 C22 C23 154.9(2) . . . . ?
N1 C20 C22 C27 -25.3(3) . . . . ?
C1 C2 C4 C5 67.1(3) . . . . ?
C1 C2 C4 C9 -111.5(2) . . . . ?
C2 C4 C5 C6 179.9(2) . . . . ?
C2 C4 C9 C8 178.7(2) . . . . ?
C3 C2 C4 C5 -169.2(2) . . . . ?
C3 C2 C4 C9 12.2(3) . . . . ?
C4 C5 C6 C7 0.7(4) . . . . ?
C5 C4 C9 C8 0.0(3) . . . . ?
C5 C6 C7 O1 -179.1(2) . . . . ?
C5 C6 C7 C8 1.4(3) . . . . ?
C6 C7 C8 C9 -2.6(3) . . . . ?
C6 C7 C8 C10 177.3(2) . . . . ?
C7 C8 C9 C4 2.0(3) . . . . ?
C7 C8 C10 O2 8.7(3) . . . . ?
C7 C8 C10 C11 -172.5(2) . . . . ?
C8 C10 C11 C12 61.4(3) . . . . ?
C8 C10 C11 C21 -118.6(2) . . . . ?
C9 C4 C5 C6 -1.4(3) . . . . ?
C9 C8 C10 O2 -171.3(2) . . . . ?
C9 C8 C10 C11 7.5(3) . . . . ?
C10 C8 C9 C4 -178.0(2) . . . . ?
C10 C11 C12 C13 3.1(3) . . . . ?
C10 C11 C12 C19 -178.42(19) . . . . ?
C10 C11 C21 N1 177.8(2) . . . . ?
C11 C12 C13 C14 42.5(3) . . . . ?
C11 C12 C13 C18 -137.0(2) . . . . ?
C11 C12 C19 C20 0.5(3) . . . . ?
C12 C11 C21 N1 -2.1(3) . . . . ?
C12 C13 C14 C15 -177.67(19) . . . . ?
C12 C13 C18 C17 177.8(2) . . . . ?
C12 C19 C20 N1 -2.2(3) . . . . ?
C12 C19 C20 C22 179.36(19) . . . . ?
C13 C12 C19 C20 179.05(19) . . . . ?
C13 C14 C15 C16 -1.1(3) . . . . ?
C14 C13 C18 C17 -1.8(3) . . . . ?
C14 C15 C16 C17 0.3(3) . . . . ?
C15 C16 C17 C18 -0.2(4) . . . . ?
C16 C17 C18 C13 0.9(4) . . . . ?
C18 C13 C14 C15 1.9(3) . . . . ?
C19 C12 C13 C14 -136.0(2) . . . . ?
C19 C12 C13 C18 44.5(3) . . . . ?
C19 C20 C22 C23 -26.7(3) . . . . ?
C19 C20 C22 C27 153.2(2) . . . . ?
C20 N1 C21 C11 0.5(3) . . . . ?
C20 C22 C23 C24 -179.7(2) . . . . ?
C20 C22 C27 C26 -179.8(2) . . . . ?
C21 N1 C20 C19 1.7(3) . . . . ?
C21 N1 C20 C22 -179.79(18) . . . . ?
C21 C11 C12 C13 -177.00(19) . . . . ?
C21 C11 C12 C19 1.5(3) . . . . ?
C22 C23 C24 C25 -0.3(3) . . . . ?
C23 C22 C27 C26 0.0(3) . . . . ?
C23 C24 C25 Br1 178.16(17) . . . . ?
C23 C24 C25 C26 -0.3(3) . . . . ?
C24 C25 C26 C27 0.8(4) . . . . ?
C25 C26 C27 C22 -0.6(3) . . . . ?
C27 C22 C23 C24 0.4(3) . . . . ?
